data_2013080
loop_
_publ_author_name
'Malathi, R.'
'Rajan, S. S.'
'Geetha Gopalakrishnan'
'Suresh, G.'

_publ_section_title
;
 Azadirachtol, a tetranortriterpenoid from neem kernels
;
_journal_issue 12
_journal_name_full 'Acta Crystallographica Section C'
_journal_page_first o708
_journal_page_last o710
_journal_paper_doi 10.1107/S0108270102019091
_journal_volume 58
_journal_year 2002
_chemical_formula_moiety 'C28 H36 O13'
_chemical_formula_sum 'C28 H36 O13'
_chemical_formula_weight 580.57
_chemical_name_common Azadirachtol
_chemical_name_systematic
;
Dimethyl (-)-(2aR,3R,4R,4aS,5R,7aS,8R,10S,10aR)-
3,8,10-trihydroxy-4-[(2R,6R)-2-hydroxy-11-methyl-
5,7,10-trioxatetracyclo[6.3.1.0^2,6^0^9,11^]dodeca-3-en-9-yl]-
4-methylperhydroisobenzofurano[5,4,3a-cd]isobenzofuran-5,10a-diacetate
;
_space_group_IT_number 19
_symmetry_cell_setting orthorhombic
_symmetry_space_group_name_Hall 'P 2ac 2ab'
_symmetry_space_group_name_H-M 'P 21 21 21'
_atom_sites_solution_hydrogens geom
_atom_sites_solution_primary direct
_atom_sites_solution_secondary difmap
_audit_creation_method SHELXL97
_cell_angle_alpha 90
_cell_angle_beta 90
_cell_angle_gamma 90
_cell_formula_units_Z 8
_cell_length_a 14.142(6)
_cell_length_b 17.287(3)
_cell_length_c 21.505(4)
_cell_measurement_reflns_used 25
_cell_measurement_temperature 293(2)
_cell_measurement_theta_max 30
_cell_measurement_theta_min 15
_cell_volume 5257(3)
_computing_cell_refinement 'CAD-4 EXPRESS'
_computing_data_collection 'CAD-4 EXPRESS (Enraf-Nonius, 1994)'
_computing_data_reduction 'XCAD4 (Harms & Wocadlo, 1995)'
_computing_molecular_graphics 'ORTEPIII (Burnett & Johnson, 1996)'
_computing_publication_material 'SHELXL97 and PARST (Nardelli, 1995)'
_computing_structure_refinement 'SHELXL97 (Sheldrick, 1997)'
_computing_structure_solution 'SHELXS97 (Sheldrick, 1997)'
_diffrn_ambient_temperature 293(2)
_diffrn_measured_fraction_theta_full 0.997
_diffrn_measured_fraction_theta_max 0.997
_diffrn_measurement_device_type 'Enraf-Nonius CAD-4'
_diffrn_measurement_method 'non-profiled \w/2\q'
_diffrn_radiation_monochromator graphite
_diffrn_radiation_source 'fine-focus sealed tube'
_diffrn_radiation_type CuK\a
_diffrn_radiation_wavelength 1.54178
_diffrn_reflns_av_R_equivalents 0.035
_diffrn_reflns_av_sigmaI/netI 0.107
_diffrn_reflns_limit_h_max 17
_diffrn_reflns_limit_h_min -1
_diffrn_reflns_limit_k_max 21
_diffrn_reflns_limit_k_min -15
_diffrn_reflns_limit_l_max 26
_diffrn_reflns_limit_l_min -26
_diffrn_reflns_number 6108
_diffrn_reflns_theta_full 72.08
_diffrn_reflns_theta_max 72.08
_diffrn_reflns_theta_min 4.04
_diffrn_standards_decay_% 7
_diffrn_standards_interval_count 200
_diffrn_standards_interval_time 120
_diffrn_standards_number 3
_exptl_absorpt_coefficient_mu 0.988
_exptl_absorpt_correction_type none
_exptl_crystal_colour colourless
_exptl_crystal_density_diffrn 1.467
_exptl_crystal_density_meas ?
_exptl_crystal_density_method 'not measured'
_exptl_crystal_description rod-shaped
_exptl_crystal_F_000 2464
_exptl_crystal_size_max 0.35
_exptl_crystal_size_mid 0.23
_exptl_crystal_size_min 0.15
_refine_diff_density_max 0.26
_refine_diff_density_min -0.31
_refine_ls_extinction_coef 0.00108(13)
_refine_ls_extinction_expression Fc^*^=kFc[1+0.001xFc^2^\l^3^/sin(2\q)]^-1/4^
_refine_ls_extinction_method 'SHELXL97 (Sheldrick, 1997)'
_refine_ls_goodness_of_fit_ref 1.035
_refine_ls_hydrogen_treatment constr
_refine_ls_matrix_type fullcycle
_refine_ls_number_parameters 748
_refine_ls_number_reflns 5699
_refine_ls_number_restraints 0
_refine_ls_restrained_S_all 1.035
_refine_ls_R_factor_all 0.150
_refine_ls_R_factor_gt 0.060
_refine_ls_shift/su_max 0.001
_refine_ls_shift/su_mean 0.000
_refine_ls_structure_factor_coef Fsqd
_refine_ls_weighting_details 'w = 1/[\s^2^(Fo^2^)+(0.0808P)^2^] where P=(Fo^2^+2Fc^2^)/3'
_refine_ls_weighting_scheme calc
_refine_ls_wR_factor_gt 0.135
_refine_ls_wR_factor_ref 0.173
_reflns_number_gt 3087
_reflns_number_total 5699
_reflns_threshold_expression I>2\s(I)
_cod_data_source_file ln1147.cif
_cod_data_source_block I
_cod_depositor_comments
;
The following automatic conversions were performed:
'_symmetry_cell_setting' value 'Orthorhombic' changed to 'orthorhombic'
according to '/home/saulius/struct/CIF-dictionaries/cif_core.dic'
dictionary named 'cif_core.dic' version 2.4.1 from 2010-06-29.

Automatic conversion script
Id: cif_fix_enum 1527 2010-12-29 10:47:43Z saulius 

The following automatic conversions were performed:

'_symmetry_cell_setting' value 'Orthorhombic' changed to
'orthorhombic' according to
/home/saulius/struct/CIF-dictionaries/cif_core.dic dictionary named
'cif_core.dic' version 2.4.1 from 2010-06-29.

Automatic conversion script
Id: cif_fix_values 1715 2011-07-08 13:25:40Z adriana 

The following automatic conversions were performed:

'_exptl_crystal_density_meas' value 'not measured' was changed to '?'
- the value is perceived as not measured.

Automatic conversion script
Id: cif_fix_values 3008 2015-01-20 13:52:24Z robertas 

The following automatic conversions were performed:

'_refine_ls_weighting_scheme' value 'calc w =
1/[\s^2^(Fo^2^)+(0.0808P)^2^] where P=(Fo^2^+2Fc^2^)/3' was changed
to 'calc'. New tag '_refine_ls_weighting_details' was created. The
value of the new tag was set to 'w = 1/[\s^2^(Fo^2^)+(0.0808P)^2^]
where P=(Fo^2^+2Fc^2^)/3'.

Automatic conversion script
Id: cif_fix_values 3143 2015-03-26 13:38:13Z robertas 
;
_cod_database_code 2013080
_cod_database_fobs_code 2013080

loop_
_symmetry_equiv_pos_as_xyz
'x, y, z'
'-x+1/2, -y, z+1/2'
'-x, y+1/2, -z+1/2'
'x+1/2, -y+1/2, -z'

loop_
_atom_site_label
_atom_site_fract_x
_atom_site_fract_y
_atom_site_fract_z
_atom_site_U_iso_or_equiv
_atom_site_adp_type
_atom_site_calc_flag
_atom_site_refinement_flags
_atom_site_occupancy
_atom_site_disorder_assembly
_atom_site_disorder_group
_atom_site_type_symbol
O1A 0.4522(4) 0.6231(3) 0.7363(2) 0.0454(12) Uani d . 1 . . O
H1A 0.4559 0.5918 0.7078 0.068 Uiso calc R 1 . . H
O3A 0.5019(4) 0.4569(3) 0.7267(2) 0.0523(14) Uani d . 1 . . O
H3A 0.5214 0.4148 0.7148 0.079 Uiso calc R 1 . . H
O6A 0.6379(3) 0.4569(2) 0.8871(2) 0.0429(12) Uani d . 1 . . O
O7A 0.6997(3) 0.6008(3) 0.83504(19) 0.0386(11) Uani d . 1 . . O
H7A 0.7365 0.5641 0.8331 0.058 Uiso calc R 1 . . H
O12A 0.4065(4) 0.8134(3) 0.7984(3) 0.0698(18) Uani d . 1 . . O
O13A 0.6026(4) 0.8127(3) 0.8651(2) 0.0545(15) Uani d . 1 . . O
O15A 0.8008(4) 0.7127(3) 0.9407(2) 0.0610(16) Uani d . 1 . . O
O19A 0.3547(4) 0.6761(3) 0.9171(2) 0.0528(14) Uani d . 1 . . O
O20A 0.8631(4) 0.7257(3) 0.7792(2) 0.0605(15) Uani d . 1 . . O
H20A 0.8128 0.7033 0.7732 0.091 Uiso calc R 1 . . H
O21A 0.9586(4) 0.7128(4) 0.9167(3) 0.085(2) Uani d . 1 . . O
O27A 0.2715(4) 0.7625(3) 0.8348(3) 0.0605(15) Uani d . 1 . . O
O26A 0.4517(4) 0.4209(3) 0.9454(2) 0.0525(14) Uani d . 1 . . O
O29A 0.3343(4) 0.3971(3) 0.8793(3) 0.0661(16) Uani d . 1 . . O
C1A 0.3951(5) 0.5922(4) 0.7844(3) 0.0398(17) Uani d . 1 . . C
H1A1 0.3387 0.6249 0.7872 0.048 Uiso calc R 1 . . H
C2A 0.3608(5) 0.5095(4) 0.7700(3) 0.0400(17) Uani d . 1 . . C
H2A1 0.3092 0.4975 0.7981 0.048 Uiso calc R 1 . . H
H2A2 0.3355 0.5089 0.7281 0.048 Uiso calc R 1 . . H
C3A 0.4340(5) 0.4458(4) 0.7752(3) 0.0446(18) Uani d . 1 . . C
H3A1 0.4031 0.3956 0.7697 0.053 Uiso calc R 1 . . H
C4A 0.4832(5) 0.4482(3) 0.8393(3) 0.0339(15) Uani d . 1 . . C
C5A 0.5177(5) 0.5314(3) 0.8483(3) 0.0331(15) Uani d . 1 . . C
H5A 0.5554 0.5414 0.8109 0.040 Uiso calc R 1 . . H
C6A 0.5884(5) 0.5292(3) 0.8983(3) 0.0349(16) Uani d . 1 . . C
H6A 0.5573 0.5281 0.9390 0.042 Uiso calc R 1 . . H
C7A 0.6530(5) 0.6000(3) 0.8932(3) 0.0396(17) Uani d . 1 . . C
H7A1 0.7002 0.5982 0.9265 0.048 Uiso calc R 1 . . H
C8A 0.5893(5) 0.6721(4) 0.9024(3) 0.0361(16) Uani d . 1 . . C
C9A 0.4986(5) 0.6736(3) 0.8587(3) 0.0335(16) Uani d . 1 . . C
H9A 0.5176 0.6936 0.8179 0.040 Uiso calc R 1 . . H
C10A 0.4461(5) 0.5969(3) 0.8488(3) 0.0306(14) Uani d . 1 . . C
C11A 0.4183(5) 0.7251(4) 0.8837(3) 0.0419(18) Uani d . 1 . . C
H11A 0.4457 0.7620 0.9131 0.050 Uiso calc R 1 . . H
C12A 0.3667(6) 0.7708(4) 0.8334(3) 0.0435(18) Uani d . 1 . . C
C13A 0.6797(5) 0.7787(4) 0.8295(3) 0.0396(17) Uani d . 1 . . C
C14A 0.6517(5) 0.7448(3) 0.8893(3) 0.0377(17) Uani d . 1 . . C
C15A 0.7274(6) 0.7715(5) 0.9358(3) 0.056(2) Uani d . 1 . . C
H15A 0.6990 0.7814 0.9766 0.067 Uiso calc R 1 . . H
C16A 0.7657(6) 0.8456(4) 0.9082(4) 0.064(2) Uani d . 1 . . C
H16A 0.8270 0.8590 0.9254 0.076 Uiso calc R 1 . . H
H16B 0.7224 0.8885 0.9139 0.076 Uiso calc R 1 . . H
C17A 0.7728(6) 0.8216(4) 0.8405(3) 0.050(2) Uani d . 1 . . C
H17A 0.7800 0.8661 0.8127 0.060 Uiso calc R 1 . . H
C18A 0.6557(6) 0.7530(4) 0.7640(3) 0.048(2) Uani d . 1 . . C
H18A 0.5908 0.7650 0.7552 0.072 Uiso calc R 1 . . H
H18B 0.6655 0.6983 0.7603 0.072 Uiso calc R 1 . . H
H18C 0.6958 0.7796 0.7349 0.072 Uiso calc R 1 . . H
C19A 0.3727(5) 0.5967(4) 0.9010(3) 0.0420(18) Uani d . 1 . . C
H19A 0.3148 0.5719 0.8871 0.050 Uiso calc R 1 . . H
H19B 0.3965 0.5686 0.9368 0.050 Uiso calc R 1 . . H
C20A 0.8592(5) 0.7660(4) 0.8373(3) 0.0430(18) Uani d . 1 . . C
C21A 0.8646(6) 0.7065(4) 0.8914(3) 0.049(2) Uani d . 1 . . C
H21A 0.8579 0.6547 0.8735 0.059 Uiso calc R 1 . . H
C22A 0.9530(6) 0.8074(5) 0.8461(4) 0.059(2) Uani d . 1 . . C
H22A 0.9731 0.8501 0.8234 0.071 Uiso calc R 1 . . H
C23A 0.9996(7) 0.7748(6) 0.8891(4) 0.076(3) Uani d . 1 . . C
H23A 1.0590 0.7925 0.9010 0.091 Uiso calc R 1 . . H
C27A 0.2181(6) 0.8102(5) 0.7912(4) 0.067(3) Uani d . 1 . . C
H27A 0.1518 0.8004 0.7963 0.100 Uiso calc R 1 . . H
H27B 0.2367 0.7977 0.7494 0.100 Uiso calc R 1 . . H
H27C 0.2309 0.8638 0.7992 0.100 Uiso calc R 1 . . H
C26A 0.3936(6) 0.3950(5) 0.9962(4) 0.063(2) Uani d . 1 . . C
H26A 0.4289 0.3980 1.0342 0.094 Uiso calc R 1 . . H
H26B 0.3746 0.3425 0.9890 0.094 Uiso calc R 1 . . H
H26C 0.3386 0.4273 0.9992 0.094 Uiso calc R 1 . . H
C28A 0.5813(5) 0.4068(4) 0.8480(3) 0.0446(18) Uani d . 1 . . C
H28A 0.5729 0.3567 0.8676 0.054 Uiso calc R 1 . . H
H28B 0.6119 0.3993 0.8080 0.054 Uiso calc R 1 . . H
C29A 0.4158(6) 0.4202(4) 0.8882(4) 0.0433(18) Uani d . 1 . . C
C30A 0.5603(5) 0.6758(4) 0.9713(3) 0.0458(18) Uani d . 1 . . C
H30A 0.6146 0.6663 0.9970 0.069 Uiso calc R 1 . . H
H30B 0.5131 0.6372 0.9794 0.069 Uiso calc R 1 . . H
H30C 0.5351 0.7260 0.9804 0.069 Uiso calc R 1 . . H
O1B 1.0209(4) 0.2768(3) 0.9476(3) 0.0523(13) Uani d . 1 . . O
H1B 1.0472 0.2359 0.9561 0.078 Uiso calc R 1 . . H
O3B 0.9598(4) 0.2896(3) 0.8261(2) 0.0645(16) Uani d . 1 . . O
H3B 0.9614 0.2703 0.8609 0.097 Uiso calc R 1 . . H
O6B 0.8503(3) 0.4988(3) 0.85952(19) 0.0416(12) Uani d . 1 . . O
O7B 0.7905(3) 0.4196(2) 0.96943(18) 0.0346(11) Uani d . 1 . . O
H7B 0.7749 0.4136 0.9330 0.052 Uiso calc R 1 . . H
O12B 1.1005(5) 0.2921(4) 1.0817(3) 0.088(2) Uani d . 1 . . O
O13B 0.9145(3) 0.4080(3) 1.13423(19) 0.0435(12) Uani d . 1 . . O
O15B 0.7285(3) 0.5378(2) 1.0818(2) 0.0442(12) Uani d . 1 . . O
O19B 1.1600(3) 0.4699(3) 1.0224(2) 0.0515(13) Uani d . 1 . . O
O20B 0.6447(4) 0.3530(3) 1.0537(2) 0.0488(13) Uani d . 1 . . O
H20B 0.6927 0.3547 1.0324 0.073 Uiso calc R 1 . . H
O21B 0.5707(4) 0.5284(3) 1.1089(3) 0.0716(18) Uani d . 1 . . O
O27B 1.2152(4) 0.3710(5) 1.1117(3) 0.109(3) Uani d . 1 . . O
O26B 1.0517(5) 0.5565(4) 0.8337(3) 0.082(2) Uani d . 1 . . O
O29B 1.1167(5) 0.4748(4) 0.7682(3) 0.097(2) Uani d . 1 . . O
C1B 1.0908(5) 0.3348(4) 0.9344(3) 0.0399(17) Uani d . 1 . . C
H1B1 1.1476 0.3246 0.9591 0.048 Uiso calc R 1 . . H
C2B 1.1155(5) 0.3312(4) 0.8654(3) 0.0466(19) Uani d . 1 . . C
H2B1 1.1405 0.2802 0.8563 0.056 Uiso calc R 1 . . H
H2B2 1.1652 0.3684 0.8571 0.056 Uiso calc R 1 . . H
C3B 1.0320(6) 0.3475(5) 0.8211(3) 0.052(2) Uani d . 1 . . C
H3B1 1.0559 0.3475 0.7783 0.063 Uiso calc R 1 . . H
C4B 0.9932(5) 0.4290(4) 0.8360(3) 0.0397(17) Uani d . 1 . . C
C5B 0.9716(5) 0.4306(4) 0.9047(3) 0.0334(15) Uani d . 1 . . C
H5B 0.9293 0.3862 0.9101 0.040 Uiso calc R 1 . . H
C6B 0.9078(5) 0.4982(4) 0.9153(3) 0.0320(15) Uani d . 1 . . C
H6B 0.9450 0.5459 0.9179 0.038 Uiso calc R 1 . . H
C7B 0.8514(5) 0.4867(4) 0.9747(3) 0.0310(15) Uani d . 1 . . C
H7B1 0.8121 0.5326 0.9818 0.037 Uiso calc R 1 . . H
C8B 0.9225(5) 0.4780(4) 1.0300(3) 0.0301(14) Uani d . 1 . . C
C9B 1.0037(4) 0.4169(4) 1.0183(3) 0.0326(15) Uani d . 1 . . C
H9B 0.9784 0.3653 1.0271 0.039 Uiso calc R 1 . . H
C10B 1.0495(5) 0.4154(3) 0.9525(3) 0.0310(15) Uani d . 1 . . C
C11B 1.0913(5) 0.4297(4) 1.0595(3) 0.0431(18) Uani d . 1 . . C
H11B 1.0735 0.4628 1.0946 0.052 Uiso calc R 1 . . H
C12B 1.1332(6) 0.3551(6) 1.0849(4) 0.055(2) Uani d . 1 . . C
C13B 0.8289(5) 0.3763(4) 1.1061(3) 0.0354(16) Uani d . 1 . . C
C14B 0.8666(5) 0.4538(3) 1.0881(3) 0.0318(15) Uani d . 1 . . C
C15B 0.8030(6) 0.5124(4) 1.1224(3) 0.0438(18) Uani d . 1 . . C
H15B 0.8404 0.5566 1.1369 0.053 Uiso calc R 1 . . H
C16B 0.7638(6) 0.4676(4) 1.1771(3) 0.048(2) Uani d . 1 . . C
H16C 0.7075 0.4919 1.1940 0.057 Uiso calc R 1 . . H
H16D 0.8104 0.4614 1.2098 0.057 Uiso calc R 1 . . H
C17B 0.7411(5) 0.3909(4) 1.1453(3) 0.0462(19) Uani d . 1 . . C
H17B 0.7299 0.3493 1.1754 0.055 Uiso calc R 1 . . H
C18B 0.8430(6) 0.2982(4) 1.0763(3) 0.049(2) Uani d . 1 . . C
H18D 0.8088 0.2598 1.0994 0.074 Uiso calc R 1 . . H
H18E 0.9091 0.2855 1.0764 0.074 Uiso calc R 1 . . H
H18F 0.8202 0.2995 1.0343 0.074 Uiso calc R 1 . . H
C19B 1.1308(5) 0.4730(4) 0.9589(3) 0.0432(18) Uani d . 1 . . C
H19C 1.1827 0.4589 0.9316 0.052 Uiso calc R 1 . . H
H19D 1.1099 0.5248 0.9482 0.052 Uiso calc R 1 . . H
C20B 0.6526(5) 0.4070(4) 1.1043(3) 0.0387(17) Uani d . 1 . . C
C21B 0.6492(6) 0.4900(4) 1.0779(3) 0.0437(18) Uani d . 1 . . C
H21B 0.6326 0.4857 1.0338 0.052 Uiso calc R 1 . . H
C22B 0.5635(5) 0.4042(5) 1.1423(3) 0.049(2) Uani d . 1 . . C
H22B 0.5405 0.3609 1.1630 0.059 Uiso calc R 1 . . H
C23B 0.5230(6) 0.4733(5) 1.1417(4) 0.063(2) Uani d . 1 . . C
H23B 0.4663 0.4834 1.1621 0.075 Uiso calc R 1 . . H
C26B 1.1074(7) 0.6190(6) 0.8071(5) 0.107(4) Uani d . 1 . . C
H26D 1.0937 0.6663 0.8288 0.161 Uiso calc R 1 . . H
H26E 1.0918 0.6248 0.7639 0.161 Uiso calc R 1 . . H
H26F 1.1734 0.6072 0.8112 0.161 Uiso calc R 1 . . H
C27B 1.2635(8) 0.3047(8) 1.1404(6) 0.151(6) Uani d . 1 . . C
H27D 1.3217 0.3217 1.1588 0.226 Uiso calc R 1 . . H
H27E 1.2765 0.2665 1.1092 0.226 Uiso calc R 1 . . H
H27F 1.2237 0.2827 1.1719 0.226 Uiso calc R 1 . . H
C29B 1.0622(6) 0.4874(5) 0.8105(3) 0.053(2) Uani d . 1 . . C
C28B 0.8938(5) 0.4505(5) 0.8126(3) 0.052(2) Uani d . 1 . . C
H28C 0.8981 0.4782 0.7734 0.063 Uiso calc R 1 . . H
H28D 0.8565 0.4041 0.8061 0.063 Uiso calc R 1 . . H
C30B 0.9617(5) 0.5602(4) 1.0414(3) 0.0402(17) Uani d . 1 . . C
H30D 0.9970 0.5767 1.0057 0.060 Uiso calc R 1 . . H
H30E 1.0023 0.5596 1.0772 0.060 Uiso calc R 1 . . H
H30F 0.9102 0.5952 1.0485 0.060 Uiso calc R 1 . . H

loop_
_atom_site_aniso_label
_atom_site_aniso_U_11
_atom_site_aniso_U_22
_atom_site_aniso_U_33
_atom_site_aniso_U_12
_atom_site_aniso_U_13
_atom_site_aniso_U_23
O1A 0.058(3) 0.042(3) 0.035(3) -0.007(3) 0.000(3) 0.000(2)
O3A 0.056(3) 0.045(3) 0.056(3) 0.004(3) 0.013(3) -0.010(3)
O6A 0.027(3) 0.030(2) 0.071(3) 0.005(2) -0.007(3) 0.001(2)
O7A 0.042(3) 0.035(3) 0.038(3) 0.001(2) 0.000(2) -0.001(2)
O12A 0.056(4) 0.058(4) 0.095(4) -0.002(3) 0.001(3) 0.037(3)
O13A 0.062(4) 0.029(2) 0.072(4) 0.005(3) 0.011(3) -0.003(2)
O15A 0.068(4) 0.073(4) 0.041(3) -0.024(3) -0.008(3) 0.013(3)
O19A 0.069(4) 0.035(3) 0.055(3) 0.019(3) 0.030(3) 0.004(2)
O20A 0.063(4) 0.073(4) 0.046(3) 0.006(3) -0.013(3) -0.023(3)
O21A 0.056(4) 0.122(6) 0.077(4) -0.037(4) -0.022(3) 0.046(4)
O27A 0.041(3) 0.061(4) 0.079(4) 0.005(3) 0.006(3) 0.026(3)
O26A 0.044(3) 0.056(3) 0.057(3) -0.008(3) -0.001(3) 0.014(3)
O29A 0.046(3) 0.081(4) 0.070(4) -0.026(3) -0.001(3) 0.011(3)
C1A 0.055(5) 0.027(3) 0.038(4) 0.011(3) -0.001(4) 0.006(3)
C2A 0.039(4) 0.036(4) 0.045(4) -0.004(4) 0.003(4) -0.002(3)
C3A 0.049(5) 0.028(3) 0.057(4) -0.002(4) 0.003(4) -0.010(3)
C4A 0.033(4) 0.021(3) 0.047(4) 0.002(3) 0.003(3) -0.004(3)
C5A 0.036(4) 0.024(3) 0.039(3) 0.003(3) 0.001(3) -0.002(3)
C6A 0.035(4) 0.024(3) 0.046(4) 0.004(3) -0.006(3) 0.004(3)
C7A 0.055(5) 0.028(3) 0.036(4) 0.003(4) -0.004(4) 0.004(3)
C8A 0.044(4) 0.032(3) 0.032(3) 0.001(3) 0.005(3) -0.004(3)
C9A 0.037(4) 0.023(3) 0.040(4) 0.005(3) 0.003(3) 0.000(3)
C10A 0.034(4) 0.023(3) 0.035(3) 0.004(3) 0.005(3) 0.006(3)
C11A 0.055(5) 0.026(3) 0.045(4) 0.008(4) 0.008(4) 0.007(3)
C12A 0.054(5) 0.021(3) 0.056(5) 0.008(4) 0.006(4) 0.005(3)
C13A 0.051(5) 0.024(3) 0.044(4) 0.003(3) 0.004(4) 0.005(3)
C14A 0.047(5) 0.026(3) 0.041(4) -0.009(3) 0.003(4) -0.006(3)
C15A 0.072(6) 0.056(5) 0.040(4) -0.020(5) 0.007(4) -0.013(4)
C16A 0.067(6) 0.040(4) 0.084(6) -0.024(4) 0.016(5) -0.018(4)
C17A 0.065(5) 0.034(4) 0.052(5) -0.014(4) 0.005(4) -0.004(4)
C18A 0.061(5) 0.038(4) 0.045(4) 0.006(4) 0.000(4) 0.018(3)
C19A 0.047(5) 0.033(4) 0.046(4) 0.013(4) 0.005(4) 0.003(3)
C20A 0.053(5) 0.041(4) 0.035(4) -0.018(4) 0.000(4) -0.006(3)
C21A 0.048(5) 0.053(5) 0.046(4) -0.015(4) -0.005(4) 0.001(4)
C22A 0.076(6) 0.057(5) 0.043(4) -0.032(5) 0.000(5) 0.006(4)
C23A 0.072(7) 0.112(8) 0.045(5) -0.053(6) -0.009(5) 0.000(5)
C27A 0.061(6) 0.064(6) 0.077(6) 0.013(5) -0.016(5) 0.016(5)
C26A 0.074(6) 0.060(5) 0.054(5) -0.008(5) 0.009(5) 0.020(4)
C28A 0.043(4) 0.031(4) 0.060(4) 0.012(4) -0.008(4) 0.002(3)
C29A 0.048(5) 0.026(3) 0.057(5) -0.010(4) -0.002(4) -0.001(3)
C30A 0.057(5) 0.044(4) 0.037(4) -0.005(4) -0.002(4) -0.004(3)
O1B 0.055(3) 0.032(2) 0.071(3) 0.005(3) 0.005(3) -0.007(3)
O3B 0.058(4) 0.063(4) 0.072(4) 0.002(3) -0.016(3) -0.029(3)
O6B 0.041(3) 0.051(3) 0.033(2) 0.008(3) -0.001(2) 0.005(2)
O7B 0.040(3) 0.035(2) 0.029(2) -0.009(2) -0.004(2) 0.002(2)
O12B 0.104(6) 0.064(4) 0.096(5) 0.024(4) -0.028(4) 0.009(4)
O13B 0.048(3) 0.054(3) 0.028(2) -0.002(3) -0.008(2) 0.007(2)
O15B 0.046(3) 0.028(2) 0.059(3) 0.004(2) 0.012(3) 0.008(2)
O19B 0.043(3) 0.065(3) 0.046(3) -0.012(3) -0.009(3) 0.002(3)
O20B 0.054(3) 0.045(3) 0.048(3) -0.005(3) 0.007(3) -0.008(2)
O21B 0.048(4) 0.052(3) 0.115(5) 0.018(3) 0.030(4) 0.007(3)
O27B 0.058(4) 0.146(7) 0.124(6) -0.004(5) -0.045(4) 0.056(6)
O26B 0.086(5) 0.064(4) 0.096(5) -0.018(4) 0.045(4) 0.008(4)
O29B 0.090(5) 0.114(6) 0.088(5) 0.003(5) 0.050(4) 0.005(4)
C1B 0.042(4) 0.040(4) 0.037(4) 0.009(4) 0.002(3) -0.002(3)
C2B 0.043(5) 0.046(4) 0.051(4) 0.005(4) -0.001(4) -0.014(3)
C3B 0.050(5) 0.063(5) 0.043(4) 0.015(5) 0.002(4) -0.017(4)
C4B 0.030(4) 0.055(4) 0.034(4) 0.006(4) -0.006(3) -0.006(3)
C5B 0.039(4) 0.033(3) 0.027(3) 0.004(3) -0.001(3) -0.001(3)
C6B 0.038(4) 0.029(3) 0.029(3) 0.004(3) -0.003(3) 0.000(3)
C7B 0.031(4) 0.029(3) 0.033(3) 0.000(3) -0.001(3) 0.003(3)
C8B 0.028(4) 0.032(3) 0.029(3) 0.001(3) 0.002(3) -0.004(3)
C9B 0.034(4) 0.034(3) 0.030(3) -0.002(3) -0.003(3) -0.005(3)
C10B 0.033(4) 0.032(3) 0.028(3) 0.000(3) -0.005(3) -0.002(3)
C11B 0.044(4) 0.055(4) 0.030(3) 0.008(4) -0.003(3) -0.007(3)
C12B 0.039(5) 0.084(6) 0.043(4) 0.015(5) -0.015(4) 0.010(5)
C13B 0.042(4) 0.030(3) 0.033(3) 0.001(3) 0.001(3) 0.004(3)
C14B 0.040(4) 0.026(3) 0.029(3) -0.006(3) 0.002(3) 0.001(3)
C15B 0.058(5) 0.035(4) 0.038(4) -0.001(4) 0.007(4) -0.006(3)
C16B 0.058(5) 0.056(5) 0.029(3) -0.009(4) 0.005(4) -0.005(3)
C17B 0.064(5) 0.042(4) 0.033(4) -0.001(4) 0.015(4) 0.012(3)
C18B 0.053(5) 0.030(4) 0.065(5) 0.003(4) 0.014(4) 0.005(3)
C19B 0.043(4) 0.041(4) 0.045(4) 0.003(4) -0.007(4) -0.001(3)
C20B 0.052(5) 0.033(4) 0.032(3) -0.005(4) 0.005(3) -0.005(3)
C21B 0.053(5) 0.033(4) 0.045(4) 0.010(4) 0.002(4) 0.003(3)
C22B 0.050(5) 0.052(5) 0.047(4) -0.013(4) 0.018(4) 0.003(4)
C23B 0.047(5) 0.065(6) 0.076(6) -0.002(5) 0.021(5) -0.009(5)
C26B 0.101(9) 0.081(7) 0.141(10) -0.017(7) 0.053(8) 0.025(7)
C27B 0.102(9) 0.174(14) 0.177(13) 0.029(10) -0.064(9) 0.090(11)
C29B 0.053(5) 0.066(6) 0.039(4) 0.015(5) -0.002(4) 0.009(4)
C28B 0.044(5) 0.075(6) 0.037(4) 0.008(4) 0.000(4) -0.005(4)
C30B 0.045(5) 0.032(3) 0.044(4) -0.008(3) -0.005(4) -0.007(3)

loop_
_atom_type_symbol
_atom_type_description
_atom_type_scat_dispersion_real
_atom_type_scat_dispersion_imag
_atom_type_scat_source
C C 0.0181 0.0000 'International Tables Vol C Tables 4.2.6.8 and 6.1.1.4'
H H 0.0000 0.0000 'International Tables Vol C Tables 4.2.6.8 and 6.1.1.4'
O O 0.0492 0.0000 'International Tables Vol C Tables 4.2.6.8 and 6.1.1.4'

loop_
_geom_angle_atom_site_label_1
_geom_angle_atom_site_label_2
_geom_angle_atom_site_label_3
_geom_angle
C1A O1A H1A 109.5
C3A O3A H3A 109.5
C28A O6A C6A 110.1(5)
C7A O7A H7A 109.5
C13A O13A C14A 60.4(4)
C21A O15A C15A 117.3(6)
C11A O19A C19A 109.4(5)
C20A O20A H20A 109.5
C23A O21A C21A 106.8(7)
C12A O27A C27A 116.1(6)
C29A O26A C26A 118.8(6)
O1A C1A C2A 112.5(5)
O1A C1A C10A 111.3(6)
C2A C1A C10A 111.7(5)
O1A C1A H1A1 106.9
C2A C1A H1A1 106.9
C10A C1A H1A1 106.9
C3A C2A C1A 116.4(6)
C3A C2A H2A1 108.2
C1A C2A H2A1 108.2
C3A C2A H2A2 108.2
C1A C2A H2A2 108.2
H2A1 C2A H2A2 107.3
O3A C3A C2A 107.9(6)
O3A C3A C4A 110.2(6)
C2A C3A C4A 110.7(5)
O3A C3A H3A1 109.3
C2A C3A H3A1 109.3
C4A C3A H3A1 109.3
C29A C4A C5A 114.7(5)
C29A C4A C3A 109.4(6)
C5A C4A C3A 106.3(5)
C29A C4A C28A 109.3(6)
C5A C4A C28A 97.5(5)
C3A C4A C28A 119.4(5)
C6A C5A C10A 117.9(5)
C6A C5A C4A 106.6(5)
C10A C5A C4A 119.2(6)
C6A C5A H5A 103.6
C10A C5A H5A 103.6
C4A C5A H5A 103.6
O6A C6A C5A 103.2(5)
O6A C6A C7A 112.9(5)
C5A C6A C7A 109.4(5)
O6A C6A H6A 110.4
C5A C6A H6A 110.4
C7A C6A H6A 110.4
O7A C7A C6A 110.5(5)
O7A C7A C8A 112.1(5)
C6A C7A C8A 106.7(6)
O7A C7A H7A1 109.1
C6A C7A H7A1 109.1
C8A C7A H7A1 109.1
C30A C8A C7A 108.1(5)
C30A C8A C14A 107.0(5)
C7A C8A C14A 107.2(5)
C30A C8A C9A 110.7(6)
C7A C8A C9A 113.9(5)
C14A C8A C9A 109.6(5)
C10A C9A C11A 101.0(5)
C10A C9A C8A 117.2(5)
C11A C9A C8A 113.5(5)
C10A C9A H9A 108.2
C11A C9A H9A 108.2
C8A C9A H9A 108.2
C5A C10A C19A 117.1(5)
C5A C10A C9A 108.8(5)
C19A C10A C9A 103.2(5)
C5A C10A C1A 105.3(5)
C19A C10A C1A 109.7(5)
C9A C10A C1A 113.0(5)
O19A C11A C12A 111.3(6)
O19A C11A C9A 107.3(5)
C12A C11A C9A 113.8(6)
O19A C11A H11A 108.1
C12A C11A H11A 108.1
C9A C11A H11A 108.1
O12A C12A O27A 123.2(7)
O12A C12A C11A 122.8(7)
O27A C12A C11A 113.9(6)
O13A C13A C14A 59.9(4)
O13A C13A C18A 116.1(6)
C14A C13A C18A 129.6(6)
O13A C13A C17A 111.6(6)
C14A C13A C17A 106.9(6)
C18A C13A C17A 118.5(6)
O13A C14A C13A 59.7(4)
O13A C14A C15A 108.8(5)
C13A C14A C15A 105.3(6)
O13A C14A C8A 116.3(6)
C13A C14A C8A 129.2(6)
C15A C14A C8A 121.2(6)
O15A C15A C16A 111.4(7)
O15A C15A C14A 109.5(6)
C16A C15A C14A 104.4(6)
O15A C15A H15A 110.5
C16A C15A H15A 110.5
C14A C15A H15A 110.5
C15A C16A C17A 99.7(6)
C15A C16A H16A 111.8
C17A C16A H16A 111.8
C15A C16A H16B 111.8
C17A C16A H16B 111.8
H16A C16A H16B 109.6
C16A C17A C13A 102.9(6)
C16A C17A C20A 105.2(7)
C13A C17A C20A 111.7(6)
C16A C17A H17A 112.1
C13A C17A H17A 112.1
C20A C17A H17A 112.1
C13A C18A H18A 109.5
C13A C18A H18B 109.5
H18A C18A H18B 109.5
C13A C18A H18C 109.5
H18A C18A H18C 109.5
H18B C18A H18C 109.5
O19A C19A C10A 107.1(5)
O19A C19A H19A 110.3
C10A C19A H19A 110.3
O19A C19A H19B 110.3
C10A C19A H19B 110.3
H19A C19A H19B 108.5
O20A C20A C22A 107.7(6)
O20A C20A C21A 109.2(6)
C22A C20A C21A 100.1(6)
O20A C20A C17A 111.7(6)
C22A C20A C17A 113.0(6)
C21A C20A C17A 114.5(6)
O15A C21A O21A 107.7(6)
O15A C21A C20A 119.1(7)
O21A C21A C20A 106.1(6)
O15A C21A H21A 107.8
O21A C21A H21A 107.8
C20A C21A H21A 107.8
C23A C22A C20A 109.6(7)
C23A C22A H22A 125.2
C20A C22A H22A 125.2
C22A C23A O21A 116.7(8)
C22A C23A H23A 121.7
O21A C23A H23A 121.7
O27A C27A H27A 109.5
O27A C27A H27B 109.5
H27A C27A H27B 109.5
O27A C27A H27C 109.5
H27A C27A H27C 109.5
H27B C27A H27C 109.5
O26A C26A H26A 109.5
O26A C26A H26B 109.5
H26A C26A H26B 109.5
O26A C26A H26C 109.5
H26A C26A H26C 109.5
H26B C26A H26C 109.5
O6A C28A C4A 106.5(5)
O6A C28A H28A 110.4
C4A C28A H28A 110.4
O6A C28A H28B 110.4
C4A C28A H28B 110.4
H28A C28A H28B 108.6
O29A C29A O26A 120.1(7)
O29A C29A C4A 126.1(7)
O26A C29A C4A 113.8(6)
C8A C30A H30A 109.5
C8A C30A H30B 109.5
H30A C30A H30B 109.5
C8A C30A H30C 109.5
H30A C30A H30C 109.5
H30B C30A H30C 109.5
C1B O1B H1B 109.5
C3B O3B H3B 109.5
C6B O6B C28B 109.5(5)
C7B O7B H7B 109.5
C14B O13B C13B 62.0(4)
C21B O15B C15B 116.4(5)
C19B O19B C11B 110.8(5)
C20B O20B H20B 109.5
C23B O21B C21B 107.2(6)
C12B O27B C27B 115.4(9)
C29B O26B C26B 118.0(7)
O1B C1B C2B 108.8(6)
O1B C1B C10B 108.4(5)
C2B C1B C10B 111.4(5)
O1B C1B H1B1 109.4
C2B C1B H1B1 109.4
C10B C1B H1B1 109.4
C1B C2B C3B 114.7(6)
C1B C2B H2B1 108.6
C3B C2B H2B1 108.6
C1B C2B H2B2 108.6
C3B C2B H2B2 108.6
H2B1 C2B H2B2 107.6
O3B C3B C2B 111.7(6)
O3B C3B C4B 111.6(6)
C2B C3B C4B 108.1(6)
O3B C3B H3B1 108.4
C2B C3B H3B1 108.4
C4B C3B H3B1 108.4
C29B C4B C5B 118.3(6)
C29B C4B C28B 108.2(6)
C5B C4B C28B 97.6(5)
C29B C4B C3B 107.8(6)
C5B C4B C3B 106.9(6)
C28B C4B C3B 118.4(6)
C6B C5B C4B 106.6(5)
C6B C5B C10B 117.9(5)
C4B C5B C10B 120.6(6)
C6B C5B H5B 103.0
C4B C5B H5B 103.0
C10B C5B H5B 103.0
O6B C6B C5B 102.7(5)
O6B C6B C7B 113.7(5)
C5B C6B C7B 110.1(5)
O6B C6B H6B 110.0
C5B C6B H6B 110.0
C7B C6B H6B 110.0
O7B C7B C6B 110.6(5)
O7B C7B C8B 111.3(5)
C6B C7B C8B 108.4(5)
O7B C7B H7B1 108.9
C6B C7B H7B1 108.9
C8B C7B H7B1 108.9
C14B C8B C30B 107.8(5)
C14B C8B C7B 108.3(5)
C30B C8B C7B 105.2(5)
C14B C8B C9B 108.8(5)
C30B C8B C9B 112.2(5)
C7B C8B C9B 114.2(5)
C11B C9B C10B 101.0(5)
C11B C9B C8B 113.4(5)
C10B C9B C8B 117.4(5)
C11B C9B H9B 108.2
C10B C9B H9B 108.2
C8B C9B H9B 108.2
C19B C10B C5B 119.3(5)
C19B C10B C9B 102.8(5)
C5B C10B C9B 107.9(5)
C19B C10B C1B 108.9(6)
C5B C10B C1B 104.8(5)
C9B C10B C1B 113.5(5)
O19B C11B C12B 110.2(6)
O19B C11B C9B 107.1(5)
C12B C11B C9B 113.5(6)
O19B C11B H11B 108.6
C12B C11B H11B 108.6
C9B C11B H11B 108.6
O12B C12B O27B 123.9(9)
O12B C12B C11B 127.3(8)
O27B C12B C11B 108.8(8)
O13B C13B C14B 58.3(4)
O13B C13B C18B 113.8(6)
C14B C13B C18B 130.3(6)
O13B C13B C17B 112.6(5)
C14B C13B C17B 106.6(5)
C18B C13B C17B 119.5(6)
O13B C14B C13B 59.7(4)
O13B C14B C8B 117.9(6)
C13B C14B C8B 129.7(5)
O13B C14B C15B 107.8(5)
C13B C14B C15B 105.0(5)
C8B C14B C15B 120.7(5)
O15B C15B C16B 111.1(6)
O15B C15B C14B 109.8(5)
C16B C15B C14B 104.5(5)
O15B C15B H15B 110.5
C16B C15B H15B 110.5
C14B C15B H15B 110.5
C15B C16B C17B 100.0(5)
C15B C16B H16C 111.8
C17B C16B H16C 111.8
C15B C16B H16D 111.8
C17B C16B H16D 111.8
H16C C16B H16D 109.5
C13B C17B C16B 102.8(6)
C13B C17B C20B 111.8(5)
C16B C17B C20B 105.5(6)
C13B C17B H17B 112.1
C16B C17B H17B 112.1
C20B C17B H17B 112.1
C13B C18B H18D 109.5
C13B C18B H18E 109.5
H18D C18B H18E 109.5
C13B C18B H18F 109.5
H18D C18B H18F 109.5
H18E C18B H18F 109.5
O19B C19B C10B 106.1(5)
O19B C19B H19C 110.5
C10B C19B H19C 110.5
O19B C19B H19D 110.5
C10B C19B H19D 110.5
H19C C19B H19D 108.7
O20B C20B C22B 109.0(6)
O20B C20B C21B 108.8(5)
C22B C20B C21B 101.7(6)
O20B C20B C17B 112.1(6)
C22B C20B C17B 111.1(5)
C21B C20B C17B 113.6(6)
O15B C21B O21B 108.3(5)
O15B C21B C20B 120.2(6)
O21B C21B C20B 106.3(6)
O15B C21B H21B 107.1
O21B C21B H21B 107.1
C20B C21B H21B 107.1
C23B C22B C20B 109.2(7)
C23B C22B H22B 125.4
C20B C22B H22B 125.4
C22B C23B O21B 114.9(7)
C22B C23B H23B 122.6
O21B C23B H23B 122.6
O26B C26B H26D 109.5
O26B C26B H26E 109.5
H26D C26B H26E 109.5
O26B C26B H26F 109.5
H26D C26B H26F 109.5
H26E C26B H26F 109.5
O27B C27B H27D 109.5
O27B C27B H27E 109.5
H27D C27B H27E 109.5
O27B C27B H27F 109.5
H27D C27B H27F 109.5
H27E C27B H27F 109.5
O29B C29B O26B 121.6(9)
O29B C29B C4B 124.4(8)
O26B C29B C4B 113.7(7)
O6B C28B C4B 107.4(6)
O6B C28B H28C 110.2
C4B C28B H28C 110.2
O6B C28B H28D 110.2
C4B C28B H28D 110.2
H28C C28B H28D 108.5
C8B C30B H30D 109.5
C8B C30B H30E 109.5
H30D C30B H30E 109.5
C8B C30B H30F 109.5
H30D C30B H30F 109.5
H30E C30B H30F 109.5

loop_
_geom_bond_atom_site_label_1
_geom_bond_atom_site_label_2
_geom_bond_site_symmetry_2
_geom_bond_distance
_geom_bond_publ_flag
O1A C1A . 1.416(8) ?
O1A H1A . 0.8200 ?
O3A C3A . 1.431(8) ?
O3A H3A . 0.8200 ?
O6A C28A . 1.449(8) ?
O6A C6A . 1.453(7) ?
O7A C7A . 1.415(7) ?
O7A H7A . 0.8200 ?
O12A C12A . 1.195(8) ?
O13A C13A . 1.456(8) ?
O13A C14A . 1.460(8) ?
O15A C21A . 1.396(9) ?
O15A C15A . 1.455(10) ?
O19A C11A . 1.429(8) ?
O19A C19A . 1.440(7) ?
O20A C20A . 1.433(8) ?
O20A H20A . 0.8200 ?
O21A C23A . 1.355(10) ?
O21A C21A . 1.442(9) ?
O27A C12A . 1.354(9) ?
O27A C27A . 1.459(8) ?
O26A C29A . 1.332(8) ?
O26A C26A . 1.437(8) ?
O29A C29A . 1.236(9) ?
C1A C2A . 1.540(9) ?
C1A C10A . 1.564(9) ?
C1A H1A1 . 0.9800 ?
C2A C3A . 1.515(9) ?
C2A H2A1 . 0.9700 ?
C2A H2A2 . 0.9700 ?
C3A C4A . 1.545(10) ?
C3A H3A1 . 0.9800 ?
C4A C29A . 1.498(9) ?
C4A C5A . 1.532(8) ?
C4A C28A . 1.573(9) ?
C5A C6A . 1.469(9) ?
C5A C10A . 1.519(8) ?
C5A H5A . 0.9800 ?
C6A C7A . 1.531(9) ?
C6A H6A . 0.9800 ?
C7A C8A . 1.551(9) ?
C7A H7A1 . 0.9800 ?
C8A C30A . 1.538(8) ?
C8A C14A . 1.561(9) ?
C8A C9A . 1.592(9) ?
C9A C10A . 1.535(8) ?
C9A C11A . 1.539(9) ?
C9A H9A . 0.9800 ?
C10A C19A . 1.530(9) ?
C11A C12A . 1.525(9) ?
C11A H11A . 0.9800 ?
C13A C14A . 1.467(9) ?
C13A C18A . 1.515(9) ?
C13A C17A . 1.530(10) ?
C14A C15A . 1.536(10) ?
C15A C16A . 1.513(10) ?
C15A H15A . 0.9800 ?
C16A C17A . 1.519(10) ?
C16A H16A . 0.9700 ?
C16A H16B . 0.9700 ?
C17A C20A . 1.555(10) ?
C17A H17A . 0.9800 ?
C18A H18A . 0.9600 ?
C18A H18B . 0.9600 ?
C18A H18C . 0.9600 ?
C19A H19A . 0.9700 ?
C19A H19B . 0.9700 ?
C20A C22A . 1.519(10) ?
C20A C21A . 1.555(10) ?
C21A H21A . 0.9800 ?
C22A C23A . 1.266(11) ?
C22A H22A . 0.9300 ?
C23A H23A . 0.9300 ?
C27A H27A . 0.9600 ?
C27A H27B . 0.9600 ?
C27A H27C . 0.9600 ?
C26A H26A . 0.9600 ?
C26A H26B . 0.9600 ?
C26A H26C . 0.9600 ?
C28A H28A . 0.9700 ?
C28A H28B . 0.9700 ?
C30A H30A . 0.9600 ?
C30A H30B . 0.9600 ?
C30A H30C . 0.9600 ?
O1B C1B . 1.435(8) ?
O1B H1B . 0.8200 ?
O3B C3B . 1.434(9) ?
O3B H3B . 0.8200 ?
O6B C6B . 1.448(7) ?
O6B C28B . 1.449(8) ?
O7B C7B . 1.451(7) ?
O7B H7B . 0.8200 ?
O12B C12B . 1.185(10) ?
O13B C14B . 1.438(7) ?
O13B C13B . 1.460(8) ?
O15B C21B . 1.397(8) ?
O15B C15B . 1.437(8) ?
O19B C19B . 1.427(8) ?
O19B C11B . 1.436(8) ?
O20B C20B . 1.438(7) ?
O20B H20B . 0.8200 ?
O21B C23B . 1.364(9) ?
O21B C21B . 1.456(8) ?
O27B C12B . 1.324(10) ?
O27B C27B . 1.469(12) ?
O26B C29B . 1.304(10) ?
O26B C26B . 1.453(10) ?
O29B C29B . 1.213(9) ?
C1B C2B . 1.524(9) ?
C1B C10B . 1.560(8) ?
C1B H1B1 . 0.9800 ?
C2B C3B . 1.544(10) ?
C2B H2B1 . 0.9700 ?
C2B H2B2 . 0.9700 ?
C3B C4B . 1.546(10) ?
C3B H3B1 . 0.9800 ?
C4B C29B . 1.506(11) ?
C4B C5B . 1.510(9) ?
C4B C28B . 1.538(9) ?
C5B C6B . 1.494(8) ?
C5B C10B . 1.529(9) ?
C5B H5B . 0.9800 ?
C6B C7B . 1.519(8) ?
C6B H6B . 0.9800 ?
C7B C8B . 1.565(8) ?
C7B H7B1 . 0.9800 ?
C8B C14B . 1.536(8) ?
C8B C30B . 1.545(8) ?
C8B C9B . 1.580(8) ?
C9B C11B . 1.540(9) ?
C9B C10B . 1.556(8) ?
C9B H9B . 0.9800 ?
C10B C19B . 1.528(9) ?
C11B C12B . 1.520(11) ?
C11B H11B . 0.9800 ?
C13B C14B . 1.493(8) ?
C13B C18B . 1.507(9) ?
C13B C17B . 1.523(9) ?
C14B C15B . 1.542(9) ?
C15B C16B . 1.513(9) ?
C15B H15B . 0.9800 ?
C16B C17B . 1.526(10) ?
C16B H16C . 0.9700 ?
C16B H16D . 0.9700 ?
C17B C20B . 1.556(10) ?
C17B H17B . 0.9800 ?
C18B H18D . 0.9600 ?
C18B H18E . 0.9600 ?
C18B H18F . 0.9600 ?
C19B H19C . 0.9700 ?
C19B H19D . 0.9700 ?
C20B C22B . 1.502(10) ?
C20B C21B . 1.544(9) ?
C21B H21B . 0.9800 ?
C22B C23B . 1.324(11) ?
C22B H22B . 0.9300 ?
C23B H23B . 0.9300 ?
C26B H26D . 0.9600 ?
C26B H26E . 0.9600 ?
C26B H26F . 0.9600 ?
C27B H27D . 0.9600 ?
C27B H27E . 0.9600 ?
C27B H27F . 0.9600 ?
C28B H28C . 0.9700 ?
C28B H28D . 0.9700 ?
C30B H30D . 0.9600 ?
C30B H30E . 0.9600 ?
C30B H30F . 0.9600 ?

loop_
_geom_hbond_atom_site_label_D
_geom_hbond_atom_site_label_H
_geom_hbond_atom_site_label_A
_geom_hbond_site_symmetry_A
_geom_hbond_distance_DH
_geom_hbond_distance_HA
_geom_hbond_distance_DA
_geom_hbond_angle_DHA
O7A H7A O6A . 0.82 2.59 2.865(6) 101
O1A H1A O3A . 0.82 2.45 2.964(7) 121
O7B H7B O6B . 0.82 2.41 2.860(6) 116
O7A H7A O6B . 0.82 2.05 2.813(5) 156
O7B H7B O6A . 0.82 2.30 2.864(5) 127
O20B H20B O7B . 0.82 2.24 2.977(6) 150
O3B H3B O1B . 0.82 2.05 2.760(8) 145
O1A H1A O13B 2_664 0.82 2.42 2.943(5) 122
O3A H3A O12A 3_646 0.82 2.05 2.850(7) 166
O1B H1B O20B 4_557 0.82 2.07 2.846(7) 157

loop_
_geom_torsion_atom_site_label_1
_geom_torsion_atom_site_label_2
_geom_torsion_atom_site_label_3
_geom_torsion_atom_site_label_4
_geom_torsion
O1A C1A C2A C3A 73.7(7)
C10A C1A C2A C3A -52.4(8)
C1A C2A C3A O3A -67.5(7)
C1A C2A C3A C4A 53.2(8)
O3A C3A C4A C29A -168.2(5)
C2A C3A C4A C29A 72.5(7)
O3A C3A C4A C5A 67.5(6)
C2A C3A C4A C5A -51.9(7)
O3A C3A C4A C28A -41.3(7)
C2A C3A C4A C28A -160.6(6)
C29A C4A C5A C6A 76.2(7)
C3A C4A C5A C6A -162.8(5)
C28A C4A C5A C6A -39.2(6)
C29A C4A C5A C10A -60.4(8)
C3A C4A C5A C10A 60.6(7)
C28A C4A C5A C10A -175.8(6)
C28A O6A C6A C5A -18.9(7)
C28A O6A C6A C7A -136.9(6)
C10A C5A C6A O6A 174.7(5)
C4A C5A C6A O6A 37.5(6)
C10A C5A C6A C7A -64.9(7)
C4A C5A C6A C7A 157.9(5)
O6A C6A C7A O7A 54.6(7)
C5A C6A C7A O7A -59.7(7)
O6A C6A C7A C8A 176.8(5)
C5A C6A C7A C8A 62.5(7)
O7A C7A C8A C30A -167.2(6)
C6A C7A C8A C30A 71.7(7)
O7A C7A C8A C14A -52.1(7)
C6A C7A C8A C14A -173.2(5)
O7A C7A C8A C9A 69.3(7)
C6A C7A C8A C9A -51.8(7)
C30A C8A C9A C10A -81.6(7)
C7A C8A C9A C10A 40.5(8)
C14A C8A C9A C10A 160.6(5)
C30A C8A C9A C11A 35.6(7)
C7A C8A C9A C11A 157.7(5)
C14A C8A C9A C11A -82.1(6)
C6A C5A C10A C19A -68.4(8)
C4A C5A C10A C19A 63.3(8)
C6A C5A C10A C9A 48.0(7)
C4A C5A C10A C9A 179.8(6)
C6A C5A C10A C1A 169.4(6)
C4A C5A C10A C1A -58.8(7)
C11A C9A C10A C5A -158.3(5)
C8A C9A C10A C5A -34.5(7)
C11A C9A C10A C19A -33.2(6)
C8A C9A C10A C19A 90.6(6)
C11A C9A C10A C1A 85.2(6)
C8A C9A C10A C1A -151.0(5)
O1A C1A C10A C5A -77.2(6)
C2A C1A C10A C5A 49.6(7)
O1A C1A C10A C19A 156.0(5)
C2A C1A C10A C19A -77.2(7)
O1A C1A C10A C9A 41.5(7)
C2A C1A C10A C9A 168.3(5)
C19A O19A C11A C12A 109.0(6)
C19A O19A C11A C9A -16.2(7)
C10A C9A C11A O19A 31.0(7)
C8A C9A C11A O19A -95.3(6)
C10A C9A C11A C12A -92.6(7)
C8A C9A C11A C12A 141.0(6)
C27A O27A C12A O12A -0.9(11)
C27A O27A C12A C11A 174.9(6)
O19A C11A C12A O12A -177.5(6)
C9A C11A C12A O12A -56.0(9)
O19A C11A C12A O27A 6.7(9)
C9A C11A C12A O27A 128.2(7)
C14A O13A C13A C18A 122.5(7)
C14A O13A C13A C17A -97.6(6)
C13A O13A C14A C15A 97.1(6)
C13A O13A C14A C8A -121.9(6)
C18A C13A C14A O13A -100.4(8)
C17A C13A C14A O13A 105.5(6)
O13A C13A C14A C15A -103.2(6)
C18A C13A C14A C15A 156.5(8)
C17A C13A C14A C15A 2.4(7)
O13A C13A C14A C8A 100.7(8)
C18A C13A C14A C8A 0.3(12)
C17A C13A C14A C8A -153.8(7)
C30A C8A C14A O13A -93.6(7)
C7A C8A C14A O13A 150.6(6)
C9A C8A C14A O13A 26.5(7)
C30A C8A C14A C13A -164.7(7)
C7A C8A C14A C13A 79.5(9)
C9A C8A C14A C13A -44.7(9)
C30A C8A C14A C15A 42.4(9)
C7A C8A C14A C15A -73.4(7)
C9A C8A C14A C15A 162.4(6)
C21A O15A C15A C16A -40.2(8)
C21A O15A C15A C14A 74.7(7)
O13A C14A C15A O15A -156.5(5)
C13A C14A C15A O15A -93.9(6)
C8A C14A C15A O15A 64.7(8)
O13A C14A C15A C16A -37.2(8)
C13A C14A C15A C16A 25.5(8)
C8A C14A C15A C16A -176.0(6)
O15A C15A C16A C17A 75.5(8)
C14A C15A C16A C17A -42.6(8)
C15A C16A C17A C13A 43.6(8)
C15A C16A C17A C20A -73.6(8)
O13A C13A C17A C16A 34.5(8)
C14A C13A C17A C16A -29.2(7)
C18A C13A C17A C16A 173.4(6)
O13A C13A C17A C20A 147.0(6)
C14A C13A C17A C20A 83.3(7)
C18A C13A C17A C20A -74.2(8)
C11A O19A C19A C10A -6.0(7)
C5A C10A C19A O19A 144.9(6)
C9A C10A C19A O19A 25.4(7)
C1A C10A C19A O19A -95.3(6)
C16A C17A C20A O20A 167.7(6)
C13A C17A C20A O20A 56.7(8)
C16A C17A C20A C22A -70.7(7)
C13A C17A C20A C22A 178.3(6)
C16A C17A C20A C21A 43.0(7)
C13A C17A C20A C21A -68.0(8)
C15A O15A C21A O21A 125.6(7)
C15A O15A C21A C20A 4.9(9)
C23A O21A C21A O15A -120.3(7)
C23A O21A C21A C20A 8.2(9)
O20A C20A C21A O15A -133.2(7)
C22A C20A C21A O15A 113.9(7)
C17A C20A C21A O15A -7.2(9)
O20A C20A C21A O21A 105.2(7)
C22A C20A C21A O21A -7.6(8)
C17A C20A C21A O21A -128.7(7)
O20A C20A C22A C23A -109.3(8)
C21A C20A C22A C23A 4.7(9)
C17A C20A C22A C23A 126.9(8)
C20A C22A C23A O21A 0.3(12)
C21A O21A C23A C22A -5.6(12)
C6A O6A C28A C4A -6.0(7)
C29A C4A C28A O6A -92.7(6)
C5A C4A C28A O6A 26.8(6)
C3A C4A C28A O6A 140.4(6)
C26A O26A C29A O29A -0.5(10)
C26A O26A C29A C4A -179.8(6)
C5A C4A C29A O29A 120.8(8)
C3A C4A C29A O29A 1.5(9)
C28A C4A C29A O29A -131.0(7)
C5A C4A C29A O26A -60.1(8)
C3A C4A C29A O26A -179.4(5)
C28A C4A C29A O26A 48.2(7)
O1B C1B C2B C3B 61.4(8)
C10B C1B C2B C3B -58.0(8)
C1B C2B C3B O3B -64.5(8)
C1B C2B C3B C4B 58.6(8)
O3B C3B C4B C29B -162.4(6)
C2B C3B C4B C29B 74.4(7)
O3B C3B C4B C5B 69.5(7)
C2B C3B C4B C5B -53.8(8)
O3B C3B C4B C28B -39.3(8)
C2B C3B C4B C28B -162.5(6)
C29B C4B C5B C6B 75.5(7)
C28B C4B C5B C6B -39.9(7)
C3B C4B C5B C6B -162.8(6)
C29B C4B C5B C10B -62.6(9)
C28B C4B C5B C10B -178.0(6)
C3B C4B C5B C10B 59.1(8)
C28B O6B C6B C5B -15.1(7)
C28B O6B C6B C7B -134.0(6)
C4B C5B C6B O6B 35.7(7)
C10B C5B C6B O6B 175.1(5)
C4B C5B C6B C7B 157.1(5)
C10B C5B C6B C7B -63.5(7)
O6B C6B C7B O7B 51.6(7)
C5B C6B C7B O7B -63.0(7)
O6B C6B C7B C8B 173.8(5)
C5B C6B C7B C8B 59.2(6)
O7B C7B C8B C14B -49.5(6)
C6B C7B C8B C14B -171.3(5)
O7B C7B C8B C30B -164.6(5)
C6B C7B C8B C30B 73.7(6)
O7B C7B C8B C9B 71.9(6)
C6B C7B C8B C9B -49.8(7)
C14B C8B C9B C11B -80.5(6)
C30B C8B C9B C11B 38.7(7)
C7B C8B C9B C11B 158.3(5)
C14B C8B C9B C10B 162.2(5)
C30B C8B C9B C10B -78.5(7)
C7B C8B C9B C10B 41.1(7)
C6B C5B C10B C19B -67.2(8)
C4B C5B C10B C19B 66.3(8)
C6B C5B C10B C9B 49.4(7)
C4B C5B C10B C9B -177.1(6)
C6B C5B C10B C1B 170.6(5)
C4B C5B C10B C1B -55.9(8)
C11B C9B C10B C19B -34.1(6)
C8B C9B C10B C19B 89.7(6)
C11B C9B C10B C5B -161.0(5)
C8B C9B C10B C5B -37.2(7)
C11B C9B C10B C1B 83.3(6)
C8B C9B C10B C1B -152.9(6)
O1B C1B C10B C19B 161.9(5)
C2B C1B C10B C19B -78.4(7)
O1B C1B C10B C5B -69.4(6)
C2B C1B C10B C5B 50.3(7)
O1B C1B C10B C9B 48.1(7)
C2B C1B C10B C9B 167.8(6)
C19B O19B C11B C12B 114.7(6)
C19B O19B C11B C9B -9.3(7)
C10B C9B C11B O19B 27.2(6)
C8B C9B C11B O19B -99.2(6)
C10B C9B C11B C12B -94.7(6)
C8B C9B C11B C12B 138.9(6)
C27B O27B C12B O12B -2.3(14)
C27B O27B C12B C11B 178.3(9)
O19B C11B C12B O12B -128.6(9)
C9B C11B C12B O12B -8.5(12)
O19B C11B C12B O27B 50.8(8)
C9B C11B C12B O27B 170.9(6)
C14B O13B C13B C18B 124.0(6)
C14B O13B C13B C17B -96.1(6)
C13B O13B C14B C8B -121.8(6)
C13B O13B C14B C15B 97.2(6)
C18B C13B C14B O13B -95.6(8)
C17B C13B C14B O13B 106.7(5)
O13B C13B C14B C8B 102.7(8)
C18B C13B C14B C8B 7.2(12)
C17B C13B C14B C8B -150.6(7)
O13B C13B C14B C15B -102.2(5)
C18B C13B C14B C15B 162.3(7)
C17B C13B C14B C15B 4.5(7)
C30B C8B C14B O13B -95.7(6)
C7B C8B C14B O13B 150.9(5)
C9B C8B C14B O13B 26.2(7)
C30B C8B C14B C13B -168.2(7)
C7B C8B C14B C13B 78.5(8)
C9B C8B C14B C13B -46.2(9)
C30B C8B C14B C15B 40.1(8)
C7B C8B C14B C15B -73.3(7)
C9B C8B C14B C15B 162.0(6)
C21B O15B C15B C16B -31.8(8)
C21B O15B C15B C14B 83.2(7)
O13B C14B C15B O15B -157.7(5)
C13B C14B C15B O15B -95.3(6)
C8B C14B C15B O15B 62.6(8)
O13B C14B C15B C16B -38.6(7)
C13B C14B C15B C16B 23.9(7)
C8B C14B C15B C16B -178.2(6)
O15B C15B C16B C17B 76.0(7)
C14B C15B C16B C17B -42.3(7)
O13B C13B C17B C16B 31.1(7)
C14B C13B C17B C16B -30.9(7)
C18B C13B C17B C16B 168.5(6)
O13B C13B C17B C20B 143.8(5)
C14B C13B C17B C20B 81.8(7)
C18B C13B C17B C20B -78.8(8)
C15B C16B C17B C13B 44.6(7)
C15B C16B C17B C20B -72.6(7)
C11B O19B C19B C10B -13.5(7)
C5B C10B C19B O19B 149.5(5)
C9B C10B C19B O19B 30.2(6)
C1B C10B C19B O19B -90.4(6)
C13B C17B C20B O20B 45.5(7)
C16B C17B C20B O20B 156.5(5)
C13B C17B C20B C22B 167.7(6)
C16B C17B C20B C22B -81.3(7)
C13B C17B C20B C21B -78.3(7)
C16B C17B C20B C21B 32.7(7)
C15B O15B C21B O21B 109.3(6)
C15B O15B C21B C20B -13.0(9)
C23B O21B C21B O15B -139.3(6)
C23B O21B C21B C20B -8.9(8)
O20B C20B C21B O15B -113.8(7)
C22B C20B C21B O15B 131.2(6)
C17B C20B C21B O15B 11.7(9)
O20B C20B C21B O21B 122.9(6)
C22B C20B C21B O21B 7.9(7)
C17B C20B C21B O21B -111.6(7)
O20B C20B C22B C23B -119.3(7)
C21B C20B C22B C23B -4.5(8)
C17B C20B C22B C23B 116.7(8)
C20B C22B C23B O21B -1.0(10)
C21B O21B C23B C22B 6.4(10)
C26B O26B C29B O29B 0.1(13)
C26B O26B C29B C4B -173.1(7)
C5B C4B C29B O29B 145.5(8)
C28B C4B C29B O29B -104.9(9)
C3B C4B C29B O29B 24.2(10)
C5B C4B C29B O26B -41.5(9)
C28B C4B C29B O26B 68.0(8)
C3B C4B C29B O26B -162.8(7)
C6B O6B C28B C4B -10.1(7)
C29B C4B C28B O6B -93.1(7)
C5B C4B C28B O6B 30.1(7)
C3B C4B C28B O6B 144.0(6)

loop_
_cod_related_entry_id
_cod_related_entry_database
_cod_related_entry_code
1 ChemSpider 10374961
